data_4134047
loop_
_publ_author_name
'Zhou, Jiong'
'Yu, Guocan'
'Li, Qing'
'Wang, Mengbin'
'Huang, Feihe'

_publ_section_title
;
 Separation of Benzene and Cyclohexane by Nonporous Adaptive Crystals of
 Hybrid[3]arene.
;
_journal_name_full 'Journal of the American Chemical Society'
_journal_paper_doi 10.1021/jacs.9b13548
_journal_year 2020
_chemical_formula_sum 'C43 H48 O8'
_chemical_formula_weight 692.81
_space_group_IT_number 2
_space_group_name_Hall '-P 1'
_space_group_name_H-M_alt 'P -1'
_symmetry_cell_setting triclinic
_symmetry_space_group_name_H-M 'P -1'
_atom_sites_solution_hydrogens geom
_atom_sites_solution_primary direct
_atom_sites_solution_secondary difmap
_audit_creation_method SHELXL-97
_cell_angle_alpha 105.2250(10)
_cell_angle_beta 105.9030(10)
_cell_angle_gamma 108.3520(10)
_cell_formula_units_Z 2
_cell_length_a 10.7525(3)
_cell_length_b 13.2311(4)
_cell_length_c 15.5424(4)
_cell_measurement_reflns_used 9899
_cell_measurement_temperature 273(2)
_cell_measurement_theta_max 26.13
_cell_measurement_theta_min 2.94
_cell_volume 1865.15(9)
_computing_structure_refinement 'SHELXL-97 (Sheldrick, 1997)'
_computing_structure_solution 'SHELXS-97 (Sheldrick, 1990)'
_diffrn_ambient_temperature 273(2)
_diffrn_measured_fraction_theta_full 0.991
_diffrn_measured_fraction_theta_max 0.991
_diffrn_measurement_device_type 'CCD area detector'
_diffrn_measurement_method 'phi and omega scans'
_diffrn_radiation_monochromator graphite
_diffrn_radiation_source 'fine-focus sealed tube'
_diffrn_radiation_type MoK\a
_diffrn_radiation_wavelength 0.71073
_diffrn_reflns_av_R_equivalents 0.0158
_diffrn_reflns_av_sigmaI/netI 0.0455
_diffrn_reflns_limit_h_max 13
_diffrn_reflns_limit_h_min -13
_diffrn_reflns_limit_k_max 16
_diffrn_reflns_limit_k_min -16
_diffrn_reflns_limit_l_max 19
_diffrn_reflns_limit_l_min -19
_diffrn_reflns_number 11849
_diffrn_reflns_theta_full 26.13
_diffrn_reflns_theta_max 26.13
_diffrn_reflns_theta_min 2.90
_exptl_absorpt_coefficient_mu 0.084
_exptl_crystal_density_diffrn 1.234
_exptl_crystal_density_method 'not measured'
_exptl_crystal_description block
_exptl_crystal_F_000 740
_refine_diff_density_max 0.414
_refine_diff_density_min -0.341
_refine_diff_density_rms 0.041
_refine_ls_extinction_method none
_refine_ls_goodness_of_fit_ref 1.013
_refine_ls_hydrogen_treatment mixed
_refine_ls_matrix_type full
_refine_ls_number_parameters 468
_refine_ls_number_reflns 7373
_refine_ls_number_restraints 0
_refine_ls_restrained_S_all 1.013
_refine_ls_R_factor_all 0.0503
_refine_ls_R_factor_gt 0.0426
_refine_ls_shift/su_max 0.000
_refine_ls_shift/su_mean 0.000
_refine_ls_structure_factor_coef Fsqd
_refine_ls_weighting_details 'calc w=1/[\s^2^(Fo^2^)+(0.0542P)^2^+0.7220P] where P=(Fo^2^+2Fc^2^)/3'
_refine_ls_weighting_scheme calc
_refine_ls_wR_factor_gt 0.1118
_refine_ls_wR_factor_ref 0.1186
_reflns_number_gt 6307
_reflns_number_total 7373
_reflns_threshold_expression >2sigma(I)
_cod_data_source_file ja9b13548_si_002.cif
_cod_data_source_block s
_cod_original_sg_symbol_H-M P-1
_cod_database_code 4134047

loop_
_symmetry_equiv_pos_as_xyz
'x, y, z'
'-x, -y, -z'

loop_
_atom_site_label
_atom_site_type_symbol
_atom_site_fract_x
_atom_site_fract_y
_atom_site_fract_z
_atom_site_U_iso_or_equiv
_atom_site_adp_type
_atom_site_occupancy
_atom_site_symmetry_multiplicity
_atom_site_calc_flag
_atom_site_refinement_flags
C1 C 0.45478(13) 0.71364(11) 0.32583(9) 0.0192(3) Uani 1 1 d .
H1A H 0.3953 0.6432 0.3286 0.023 Uiso 1 1 calc R
H1B H 0.4220 0.7721 0.3482 0.023 Uiso 1 1 calc R
C2 C 0.94960(13) 0.65521(11) 0.33257(9) 0.0183(3) Uani 1 1 d .
C3 C 0.67522(14) 0.67840(11) 0.38246(9) 0.0187(3) Uani 1 1 d .
C4 C 0.49988(13) 0.78430(11) 0.19662(9) 0.0187(3) Uani 1 1 d .
C5 C 0.50130(13) 0.77245(11) 0.10535(9) 0.0196(3) Uani 1 1 d .
C6 C 0.81822(14) 0.70922(11) 0.43519(9) 0.0185(3) Uani 1 1 d .
C7 C 0.68858(14) 0.86221(11) 0.46675(9) 0.0190(3) Uani 1 1 d .
C8 C 0.43698(13) 0.69278(11) 0.22142(9) 0.0186(3) Uani 1 1 d .
C9 C 0.83020(14) 0.89522(11) 0.52504(9) 0.0210(3) Uani 1 1 d .
H9 H 0.8818 0.9675 0.5750 0.025 Uiso 1 1 calc R
C10 C 0.79043(14) 0.81265(11) 0.14669(9) 0.0199(3) Uani 1 1 d .
H10 H 0.7262 0.7540 0.1552 0.024 Uiso 1 1 calc R
C11 C 0.36498(13) 0.58346(11) 0.14683(9) 0.0190(3) Uani 1 1 d .
C12 C 0.74206(14) 0.88353(11) 0.10949(9) 0.0199(3) Uani 1 1 d .
C13 C 0.42803(13) 0.66152(11) 0.03384(9) 0.0202(3) Uani 1 1 d .
C14 C 1.02745(13) 0.59629(11) 0.30186(9) 0.0197(3) Uani 1 1 d .
C15 C 0.92405(13) 0.72952(11) 0.28929(9) 0.0187(3) Uani 1 1 d .
H15 H 0.8718 0.7685 0.3085 0.022 Uiso 1 1 calc R
C16 C 0.60767(13) 0.75210(11) 0.39349(9) 0.0181(3) Uani 1 1 d .
C17 C 0.98042(15) 0.98407(13) 0.11951(11) 0.0266(3) Uani 1 1 d .
H17 H 1.0443 1.0416 0.1097 0.032 Uiso 1 1 calc R
C18 C 0.89200(14) 0.63339(11) 0.40821(9) 0.0202(3) Uani 1 1 d .
H18A H 0.8254 0.5533 0.3833 0.024 Uiso 1 1 calc R
H18B H 0.9699 0.6474 0.4658 0.024 Uiso 1 1 calc R
C19 C 0.93128(14) 0.82473(11) 0.17216(9) 0.0206(3) Uani 1 1 d .
C20 C 0.97314(13) 0.74880(11) 0.21792(9) 0.0198(3) Uani 1 1 d .
C21 C 0.59016(14) 0.87190(12) 0.08711(10) 0.0221(3) Uani 1 1 d .
H21A H 0.5918 0.9427 0.1269 0.026 Uiso 1 1 calc R
H21B H 0.5466 0.8607 0.0198 0.026 Uiso 1 1 calc R
C22 C 0.35829(13) 0.56750(11) 0.05326(9) 0.0207(3) Uani 1 1 d .
H22 H 0.3076 0.4946 0.0041 0.025 Uiso 1 1 calc R
C23 C 0.34209(18) 0.54363(13) -0.13350(10) 0.0333(3) Uani 1 1 d .
H23A H 0.3765 0.4872 -0.1234 0.050 Uiso 1 1 calc R
H23B H 0.3436 0.5506 -0.1932 0.050 Uiso 1 1 calc R
H23C H 0.2464 0.5200 -0.1365 0.050 Uiso 1 1 calc R
C24 C 0.89373(13) 0.81926(11) 0.50791(9) 0.0194(3) Uani 1 1 d .
C25 C 1.08018(14) 0.61547(12) 0.23265(10) 0.0223(3) Uani 1 1 d .
H25 H 1.1334 0.5773 0.2139 0.027 Uiso 1 1 calc R
C26 C 1.02538(15) 0.91098(12) 0.15699(10) 0.0251(3) Uani 1 1 d .
H26 H 1.1191 0.9201 0.1719 0.030 Uiso 1 1 calc R
C27 C 1.05328(14) 0.69198(12) 0.19133(10) 0.0226(3) Uani 1 1 d .
H27 H 1.0895 0.7050 0.1454 0.027 Uiso 1 1 calc R
C28 C 1.10900(17) 0.44867(13) 0.30722(11) 0.0281(3) Uani 1 1 d .
H28A H 1.2041 0.4959 0.3149 0.034 Uiso 1 1 calc R
H28B H 1.0530 0.4027 0.2388 0.034 Uiso 1 1 calc R
C29 C 0.84047(14) 0.97145(12) 0.09675(10) 0.0230(3) Uani 1 1 d .
C30 C 0.24900(18) 0.37987(12) 0.10220(11) 0.0341(4) Uani 1 1 d .
H30A H 0.1704 0.3661 0.0462 0.051 Uiso 1 1 calc R
H30B H 0.2184 0.3257 0.1309 0.051 Uiso 1 1 calc R
H30C H 0.3240 0.3708 0.0834 0.051 Uiso 1 1 calc R
C31 C 0.48095(19) 0.95136(13) 0.27540(12) 0.0354(4) Uani 1 1 d .
H31A H 0.4482 0.9633 0.2165 0.053 Uiso 1 1 calc R
H31B H 0.5329 1.0244 0.3289 0.053 Uiso 1 1 calc R
H31C H 0.4008 0.9055 0.2850 0.053 Uiso 1 1 calc R
C32 C 1.10639(15) 0.94714(13) 0.64670(11) 0.0320(3) Uani 1 1 d .
H32A H 1.1225 1.0145 0.6311 0.048 Uiso 1 1 calc R
H32B H 1.1960 0.9491 0.6825 0.048 Uiso 1 1 calc R
H32C H 1.0500 0.9456 0.6851 0.048 Uiso 1 1 calc R
C33 C 0.70387(16) 1.05071(12) 0.54129(11) 0.0309(3) Uani 1 1 d .
H33A H 0.7464 1.0562 0.6063 0.046 Uiso 1 1 calc R
H33B H 0.6444 1.0917 0.5395 0.046 Uiso 1 1 calc R
H33C H 0.7772 1.0837 0.5201 0.046 Uiso 1 1 calc R
C34 C 0.52821(17) 0.48986(13) 0.35028(13) 0.0359(4) Uani 1 1 d .
H34A H 0.5994 0.4861 0.4009 0.054 Uiso 1 1 calc R
H34B H 0.4727 0.4147 0.2997 0.054 Uiso 1 1 calc R
H34C H 0.4673 0.5160 0.3760 0.054 Uiso 1 1 calc R
C35 C 0.88942(16) 1.14699(13) 0.06915(12) 0.0290(3) Uani 1 1 d .
H35A H 0.9406 1.1313 0.0284 0.035 Uiso 1 1 calc R
H35B H 0.9577 1.1913 0.1354 0.035 Uiso 1 1 calc R
C36 C 1.1155(2) 0.37176(16) 0.36236(14) 0.0430(4) Uani 1 1 d .
H36A H 1.1688 0.4180 0.4301 0.064 Uiso 1 1 calc R
H36B H 1.1612 0.3247 0.3400 0.064 Uiso 1 1 calc R
H36C H 1.0208 0.3233 0.3523 0.064 Uiso 1 1 calc R
C37 C 0.80848(19) 1.21280(16) 0.03645(15) 0.0452(4) Uani 1 1 d .
H37A H 0.7420 1.1685 -0.0294 0.068 Uiso 1 1 calc R
H37B H 0.8736 1.2847 0.0407 0.068 Uiso 1 1 calc R
H37C H 0.7579 1.2274 0.0771 0.068 Uiso 1 1 calc R
C38 C 0.5328(5) 0.2445(2) 0.4040(2) 0.0895(11) Uani 1 1 d .
H38 H 0.5293 0.2545 0.4647 0.107 Uiso 1 1 calc R
C39 C 0.6599(4) 0.2796(2) 0.3968(2) 0.0810(9) Uani 1 1 d .
H39 H 0.7437 0.3133 0.4517 0.097 Uiso 1 1 calc R
C40 C 0.4136(4) 0.1963(2) 0.3270(4) 0.0902(12) Uani 1 1 d .
H40 H 0.3268 0.1726 0.3336 0.108 Uiso 1 1 calc R
C41 C 0.6639(3) 0.2649(2) 0.3064(3) 0.0763(8) Uani 1 1 d .
H41 H 0.7508 0.2889 0.2999 0.092 Uiso 1 1 calc R
C42 C 0.5404(4) 0.2152(2) 0.22721(19) 0.0727(8) Uani 1 1 d .
H42 H 0.5419 0.2052 0.1661 0.087 Uiso 1 1 calc R
C43 C 0.4165(3) 0.1808(2) 0.2376(3) 0.0835(10) Uani 1 1 d .
H43 H 0.3316 0.1460 0.1834 0.100 Uiso 1 1 calc R
O1 O 1.04517(11) 0.52006(9) 0.34419(7) 0.0254(2) Uani 1 1 d .
O2 O 0.78871(10) 1.04151(9) 0.06237(8) 0.0298(2) Uani 1 1 d .
O3 O 0.57123(10) 0.89327(8) 0.26919(7) 0.0243(2) Uani 1 1 d .
O4 O 0.43084(11) 0.65222(8) -0.05533(7) 0.0269(2) Uani 1 1 d .
O5 O 0.29972(10) 0.49383(8) 0.17047(7) 0.0231(2) Uani 1 1 d .
O6 O 0.62019(10) 0.93271(8) 0.47891(7) 0.0240(2) Uani 1 1 d .
O7 O 0.59522(10) 0.56801(8) 0.31214(7) 0.0243(2) Uani 1 1 d .
O8 O 1.03306(10) 0.84655(8) 0.55962(7) 0.0255(2) Uani 1 1 d .

loop_
_atom_site_aniso_label
_atom_site_aniso_U_11
_atom_site_aniso_U_22
_atom_site_aniso_U_33
_atom_site_aniso_U_23
_atom_site_aniso_U_13
_atom_site_aniso_U_12
C1 0.0189(6) 0.0187(6) 0.0189(6) 0.0047(5) 0.0075(5) 0.0084(5)
C2 0.0173(6) 0.0180(6) 0.0162(6) 0.0040(5) 0.0042(5) 0.0073(5)
C3 0.0238(6) 0.0173(6) 0.0150(6) 0.0051(5) 0.0085(5) 0.0087(5)
C4 0.0150(6) 0.0164(6) 0.0197(6) 0.0032(5) 0.0019(5) 0.0075(5)
C5 0.0157(6) 0.0199(6) 0.0215(6) 0.0078(5) 0.0040(5) 0.0084(5)
C6 0.0232(6) 0.0210(6) 0.0168(6) 0.0092(5) 0.0102(5) 0.0122(5)
C7 0.0216(6) 0.0193(6) 0.0183(6) 0.0060(5) 0.0097(5) 0.0105(5)
C8 0.0159(6) 0.0200(6) 0.0189(6) 0.0052(5) 0.0057(5) 0.0091(5)
C9 0.0221(6) 0.0187(6) 0.0168(6) 0.0019(5) 0.0061(5) 0.0072(5)
C10 0.0229(6) 0.0165(6) 0.0187(6) 0.0061(5) 0.0074(5) 0.0075(5)
C11 0.0159(6) 0.0181(6) 0.0224(6) 0.0070(5) 0.0070(5) 0.0074(5)
C12 0.0216(6) 0.0184(6) 0.0168(6) 0.0046(5) 0.0055(5) 0.0081(5)
C13 0.0184(6) 0.0239(7) 0.0174(6) 0.0066(5) 0.0051(5) 0.0106(5)
C14 0.0196(6) 0.0198(6) 0.0197(6) 0.0080(5) 0.0052(5) 0.0100(5)
C15 0.0183(6) 0.0173(6) 0.0190(6) 0.0044(5) 0.0062(5) 0.0087(5)
C16 0.0187(6) 0.0198(6) 0.0161(6) 0.0061(5) 0.0074(5) 0.0085(5)
C17 0.0259(7) 0.0268(7) 0.0331(8) 0.0176(6) 0.0142(6) 0.0111(6)
C18 0.0241(6) 0.0225(6) 0.0183(6) 0.0087(5) 0.0086(5) 0.0138(5)
C19 0.0243(6) 0.0196(6) 0.0190(6) 0.0071(5) 0.0082(5) 0.0111(5)
C20 0.0188(6) 0.0187(6) 0.0199(6) 0.0070(5) 0.0055(5) 0.0074(5)
C21 0.0214(6) 0.0215(6) 0.0225(6) 0.0102(5) 0.0052(5) 0.0095(5)
C22 0.0185(6) 0.0177(6) 0.0183(6) 0.0009(5) 0.0038(5) 0.0060(5)
C23 0.0401(9) 0.0307(8) 0.0189(7) 0.0026(6) 0.0097(6) 0.0097(7)
C24 0.0190(6) 0.0239(7) 0.0171(6) 0.0090(5) 0.0075(5) 0.0097(5)
C25 0.0223(6) 0.0252(7) 0.0253(7) 0.0103(6) 0.0113(5) 0.0147(6)
C26 0.0224(7) 0.0287(7) 0.0298(7) 0.0147(6) 0.0118(6) 0.0131(6)
C27 0.0237(7) 0.0260(7) 0.0242(7) 0.0124(6) 0.0130(5) 0.0121(6)
C28 0.0364(8) 0.0293(7) 0.0361(8) 0.0185(6) 0.0218(7) 0.0234(6)
C29 0.0262(7) 0.0216(7) 0.0227(7) 0.0110(5) 0.0073(5) 0.0116(6)
C30 0.0420(9) 0.0167(7) 0.0339(8) 0.0036(6) 0.0176(7) 0.0029(6)
C31 0.0482(9) 0.0237(7) 0.0332(8) 0.0060(6) 0.0116(7) 0.0214(7)
C32 0.0227(7) 0.0303(8) 0.0269(7) 0.0022(6) 0.0004(6) 0.0067(6)
C33 0.0288(7) 0.0197(7) 0.0355(8) -0.0014(6) 0.0101(6) 0.0111(6)
C34 0.0341(8) 0.0203(7) 0.0441(9) 0.0119(7) 0.0054(7) 0.0086(6)
C35 0.0291(7) 0.0257(7) 0.0379(8) 0.0191(6) 0.0138(6) 0.0119(6)
C36 0.0645(12) 0.0477(10) 0.0569(11) 0.0373(9) 0.0404(10) 0.0438(9)
C37 0.0406(9) 0.0404(10) 0.0692(13) 0.0374(9) 0.0207(9) 0.0217(8)
C38 0.186(4) 0.0501(15) 0.093(2) 0.0466(15) 0.101(3) 0.068(2)
C39 0.105(2) 0.0450(13) 0.0745(17) 0.0212(12) 0.0041(16) 0.0373(14)
C40 0.099(2) 0.0487(15) 0.189(4) 0.069(2) 0.108(3) 0.0481(16)
C41 0.0753(17) 0.0661(16) 0.126(3) 0.0472(17) 0.0681(19) 0.0433(14)
C42 0.128(3) 0.0517(13) 0.0630(15) 0.0318(12) 0.0547(17) 0.0437(16)
C43 0.0692(16) 0.0343(12) 0.122(3) 0.0317(14) 0.0025(17) 0.0196(11)
O1 0.0350(5) 0.0303(5) 0.0285(5) 0.0175(4) 0.0188(4) 0.0244(5)
O2 0.0242(5) 0.0273(5) 0.0417(6) 0.0226(5) 0.0090(4) 0.0110(4)
O3 0.0258(5) 0.0154(4) 0.0219(5) 0.0018(4) 0.0035(4) 0.0060(4)
O4 0.0307(5) 0.0262(5) 0.0178(5) 0.0062(4) 0.0084(4) 0.0075(4)
O5 0.0256(5) 0.0158(4) 0.0239(5) 0.0044(4) 0.0111(4) 0.0051(4)
O6 0.0231(5) 0.0192(5) 0.0244(5) 0.0002(4) 0.0061(4) 0.0117(4)
O7 0.0261(5) 0.0181(5) 0.0217(5) 0.0012(4) 0.0052(4) 0.0094(4)
O8 0.0190(5) 0.0277(5) 0.0227(5) 0.0044(4) 0.0032(4) 0.0098(4)

loop_
_atom_type_symbol
_atom_type_description
_atom_type_scat_dispersion_real
_atom_type_scat_dispersion_imag
_atom_type_scat_source
C C 0.0033 0.0016 'International Tables Vol C Tables 4.2.6.8 and 6.1.1.4'
H H 0.0000 0.0000 'International Tables Vol C Tables 4.2.6.8 and 6.1.1.4'
O O 0.0106 0.0060 'International Tables Vol C Tables 4.2.6.8 and 6.1.1.4'

loop_
_geom_angle_atom_site_label_1
_geom_angle_atom_site_label_2
_geom_angle_atom_site_label_3
_geom_angle
C8 C1 C16 113.17(10)
C15 C2 C14 117.56(11)
C15 C2 C18 122.12(11)
C14 C2 C18 120.29(11)
O7 C3 C16 117.42(11)
O7 C3 C6 118.14(11)
C16 C3 C6 124.40(12)
O3 C4 C5 118.10(11)
O3 C4 C8 117.46(11)
C5 C4 C8 124.37(12)
C4 C5 C13 116.61(12)
C4 C5 C21 121.69(11)
C13 C5 C21 121.40(12)
C3 C6 C24 116.47(11)
C3 C6 C18 121.90(11)
C24 C6 C18 121.29(12)
O6 C7 C9 122.64(11)
O6 C7 C16 116.37(11)
C9 C7 C16 120.97(12)
C4 C8 C11 116.47(11)
C4 C8 C1 120.10(11)
C11 C8 C1 123.35(11)
C24 C9 C7 119.57(12)
C12 C10 C19 123.35(12)
O5 C11 C22 122.03(11)
O5 C11 C8 116.56(11)
C22 C11 C8 121.41(12)
C10 C12 C29 117.54(12)
C10 C12 C21 122.09(12)
C29 C12 C21 120.31(12)
O4 C13 C22 122.96(12)
O4 C13 C5 115.46(11)
C22 C13 C5 121.58(12)
O1 C14 C25 123.94(12)
O1 C14 C2 115.38(11)
C25 C14 C2 120.68(12)
C2 C15 C20 123.08(12)
C3 C16 C7 116.79(11)
C3 C16 C1 120.27(11)
C7 C16 C1 122.91(11)
C26 C17 C29 120.40(12)
C6 C18 C2 112.21(10)
C26 C19 C10 117.77(12)
C26 C19 C20 123.73(12)
C10 C19 C20 118.43(11)
C27 C20 C15 117.92(12)
C27 C20 C19 123.78(11)
C15 C20 C19 118.25(11)
C5 C21 C12 112.23(11)
C13 C22 C11 119.45(12)
O8 C24 C9 123.10(12)
O8 C24 C6 115.28(11)
C9 C24 C6 121.62(12)
C14 C25 C27 120.02(12)
C19 C26 C17 120.49(13)
C20 C27 C25 120.69(12)
O1 C28 C36 108.19(12)
O2 C29 C17 124.14(12)
O2 C29 C12 115.43(12)
C17 C29 C12 120.42(12)
O2 C35 C37 107.49(12)
C40 C38 C39 121.2(3)
C38 C39 C41 118.9(3)
C38 C40 C43 120.3(3)
C42 C41 C39 119.6(2)
C43 C42 C41 119.6(3)
C42 C43 C40 120.4(3)
C14 O1 C28 117.27(10)
C29 O2 C35 117.65(11)
C4 O3 C31 112.17(10)
C13 O4 C23 117.25(11)
C11 O5 C30 117.83(10)
C7 O6 C33 117.88(10)
C3 O7 C34 111.55(10)
C24 O8 C32 117.29(11)

loop_
_geom_bond_atom_site_label_1
_geom_bond_atom_site_label_2
_geom_bond_distance
C1 C8 1.5190(17)
C1 C16 1.5205(17)
C2 C15 1.3824(18)
C2 C14 1.4038(18)
C2 C18 1.5211(17)
C3 O7 1.3867(15)
C3 C16 1.3908(18)
C3 C6 1.3933(18)
C4 O3 1.3837(15)
C4 C5 1.3906(18)
C4 C8 1.3944(18)
C5 C13 1.3947(18)
C5 C21 1.5091(18)
C6 C24 1.3947(18)
C6 C18 1.5080(17)
C7 O6 1.3646(16)
C7 C9 1.3956(18)
C7 C16 1.4012(18)
C8 C11 1.3993(18)
C9 C24 1.3924(19)
C10 C12 1.3826(18)
C10 C19 1.4006(18)
C11 O5 1.3711(15)
C11 C22 1.3916(18)
C12 C29 1.4046(19)
C12 C21 1.5213(18)
C13 O4 1.3684(16)
C13 C22 1.3910(19)
C14 O1 1.3739(15)
C14 C25 1.3892(18)
C15 C20 1.3996(18)
C17 C26 1.3945(19)
C17 C29 1.391(2)
C19 C26 1.3880(19)
C19 C20 1.4840(18)
C20 C27 1.3850(19)
C23 O4 1.4267(17)
C24 O8 1.3667(16)
C25 C27 1.3947(19)
C28 O1 1.4257(16)
C28 C36 1.498(2)
C29 O2 1.3701(16)
C30 O5 1.4218(17)
C31 O3 1.4229(18)
C32 O8 1.4259(17)
C33 O6 1.4245(16)
C34 O7 1.4236(19)
C35 O2 1.4282(17)
C35 C37 1.497(2)
C38 C40 1.314(5)
C38 C39 1.344(5)
C39 C41 1.381(4)
C40 C43 1.360(5)
C41 C42 1.357(4)
C42 C43 1.335(4)
